data_4302645
loop_
_publ_author_name
'Bin Li'
'Sung-Jin Kim'
'Gordon J. Miller'
'John D. Corbett'

_publ_section_title
;
Gold Tetrahedra as Building Blocks in K3Au5Tr (Tr = In, Tl) and Rb2Au3Tl
and in Other Compounds: A Broad Group of Electron-Poor Intermetallic Phases
;
_journal_name_full 'Inorganic Chemistry'
_journal_page_first 6573
_journal_page_last 6583
_journal_paper_doi 10.1021/ic9004856
_journal_volume 48
_journal_year 2009
_chemical_formula_sum 'Au3 Rb2 Tl'
_chemical_formula_weight 966.21
_chemical_name_systematic
; 
 ? 
;
_space_group_IT_number 51
_symmetry_cell_setting orthorhombic
_symmetry_space_group_name_Hall '-P 2a 2a'
_symmetry_space_group_name_H-M 'P m m a'
_atom_sites_solution_hydrogens geom
_atom_sites_solution_primary direct
_atom_sites_solution_secondary difmap
_audit_creation_method SHELXL-97
_cell_angle_alpha 90.00
_cell_angle_beta 90.00
_cell_angle_gamma 90.00
_cell_formula_units_Z 2
_cell_length_a 5.6596(11)
_cell_length_b 6.7414(13)
_cell_length_c 9.0445(18)
_cell_measurement_temperature 293(2)
_cell_volume 345.08(12)
_computing_cell_refinement 'Bruker XSCANS'
_computing_data_collection 'Bruker XSCANS'
_computing_data_reduction 'Bruker SHELXTL'
_computing_molecular_graphics 'Bruker SHELXTL'
_computing_publication_material 'Bruker SHELXTL'
_computing_structure_refinement 'SHELXL-97 (Sheldrick, 1997)'
_computing_structure_solution 'SHELXS-97 (Sheldrick, 1990)'
_diffrn_ambient_temperature 293(2)
_diffrn_measured_fraction_theta_full 0.998
_diffrn_measured_fraction_theta_max 0.998
_diffrn_measurement_device_type 'STOE IPDSII'
_diffrn_measurement_method '\w scans'
_diffrn_radiation_monochromator graphite
_diffrn_radiation_source 'fine-focus sealed tube'
_diffrn_radiation_type MoK\a
_diffrn_radiation_wavelength 0.71073
_diffrn_reflns_av_R_equivalents 0.0000
_diffrn_reflns_av_sigmaI/netI 0.0445
_diffrn_reflns_limit_h_max 7
_diffrn_reflns_limit_h_min 0
_diffrn_reflns_limit_k_max 9
_diffrn_reflns_limit_k_min 0
_diffrn_reflns_limit_l_max 12
_diffrn_reflns_limit_l_min 0
_diffrn_reflns_number 549
_diffrn_reflns_theta_full 29.15
_diffrn_reflns_theta_max 29.15
_diffrn_reflns_theta_min 2.25
_exptl_absorpt_coefficient_mu 100.730
_exptl_absorpt_correction_type numerical
_exptl_crystal_colour silver
_exptl_crystal_density_diffrn 9.299
_exptl_crystal_density_method 'not measured'
_exptl_crystal_description irregular
_exptl_crystal_F_000 784
_exptl_crystal_size_max 0.17
_exptl_crystal_size_mid 0.13
_exptl_crystal_size_min 0.11
_refine_diff_density_max 5.433
_refine_diff_density_min -3.739
_refine_diff_density_rms 0.938
_refine_ls_extinction_coef 0.0117(11)
_refine_ls_extinction_expression Fc^*^=kFc[1+0.001xFc^2^\l^3^/sin(2\q)]^-1/4^
_refine_ls_extinction_method SHELXL
_refine_ls_goodness_of_fit_ref 0.965
_refine_ls_hydrogen_treatment mixed
_refine_ls_matrix_type full
_refine_ls_number_parameters 24
_refine_ls_number_reflns 549
_refine_ls_number_restraints 0
_refine_ls_restrained_S_all 0.965
_refine_ls_R_factor_all 0.0617
_refine_ls_R_factor_gt 0.0462
_refine_ls_shift/su_max 0.000
_refine_ls_shift/su_mean 0.000
_refine_ls_structure_factor_coef Fsqd
_refine_ls_weighting_details 'calc w=1/[\s^2^(Fo^2^)+(0.0725P)^2^+10.0000P] where P=(Fo^2^+2Fc^2^)/3'
_refine_ls_weighting_scheme calc
_refine_ls_wR_factor_gt 0.1050
_refine_ls_wR_factor_ref 0.1095
_reflns_number_gt 431
_reflns_number_total 549
_reflns_threshold_expression >2sigma(I)
_cod_data_source_file ic9004856_si_002_3.cif
_cod_data_source_block Rb2Au3Tl
_cod_depositor_comments
;
The following automatic conversions were performed:
'_symmetry_cell_setting' value 'Orthorhombic' changed to 'orthorhombic'
according to '/home/saulius/struct/CIF-dictionaries/cif_core.dic'
dictionary named 'cif_core.dic' version 2.4.1 from 2010-06-29.

Automatic conversion script
Id: cif_fix_enum 1527 2010-12-29 10:47:43Z saulius 
;
_cod_database_code 4302645

loop_
_symmetry_equiv_pos_as_xyz
'x, y, z'
'-x+1/2, -y, z'
'-x, y, -z'
'x+1/2, -y, -z'
'-x, -y, -z'
'x-1/2, y, -z'
'x, -y, z'
'-x-1/2, y, z'

loop_
_atom_site_label
_atom_site_type_symbol
_atom_site_fract_x
_atom_site_fract_y
_atom_site_fract_z
_atom_site_U_iso_or_equiv
_atom_site_adp_type
_atom_site_occupancy
_atom_site_symmetry_multiplicity
_atom_site_calc_flag
_atom_site_refinement_flags
_atom_site_disorder_assembly
_atom_site_disorder_group
Tl Tl 0.2500 0.5000 0.57444(17) 0.0222(4) Uani 1 4 d S . .
Au1 Au 0.2500 0.20949(16) 0.78478(12) 0.0217(4) Uani 1 2 d S . .
Au2 Au 0.0000 0.0000 0.0000 0.0189(4) Uani 1 4 d S . .
Rb1 Rb 0.2500 0.0000 0.3741(5) 0.0290(9) Uani 1 4 d S . .
Rb2 Rb 0.2500 0.5000 0.1328(5) 0.0269(8) Uani 1 4 d S . .

loop_
_atom_site_aniso_label
_atom_site_aniso_U_11
_atom_site_aniso_U_22
_atom_site_aniso_U_33
_atom_site_aniso_U_23
_atom_site_aniso_U_13
_atom_site_aniso_U_12
Tl 0.0277(7) 0.0189(7) 0.0199(7) 0.000 0.000 0.000
Au1 0.0220(5) 0.0200(6) 0.0232(6) 0.0047(4) 0.000 0.000
Au2 0.0182(7) 0.0207(7) 0.0177(6) 0.000 0.0030(5) 0.000
Rb1 0.0240(17) 0.035(2) 0.0279(19) 0.000 0.000 0.000
Rb2 0.0229(17) 0.0276(19) 0.0302(19) 0.000 0.000 0.000

loop_
_atom_type_symbol
_atom_type_description
_atom_type_scat_dispersion_real
_atom_type_scat_dispersion_imag
_atom_type_scat_source
Rb Rb -0.9393 2.9676 'International Tables Vol C Tables 4.2.6.8 and 6.1.1.4'
Au Au -2.0133 8.8022 'International Tables Vol C Tables 4.2.6.8 and 6.1.1.4'
Tl Tl -2.8358 9.6688 'International Tables Vol C Tables 4.2.6.8 and 6.1.1.4'

loop_
_geom_bond_atom_site_label_1
_geom_bond_atom_site_label_2
_geom_bond_distance
_geom_bond_site_symmetry_2
_geom_bond_publ_flag
Tl Au1 2.7303(16) 2_565 ?
Tl Au1 2.7303(16) . ?
Tl Tl 3.1338(14) 5_566 ?
Tl Tl 3.1338(14) 5_666 ?
Tl Rb1 3.827(2) . ?
Tl Rb1 3.827(2) 1_565 ?
Tl Rb2 3.875(3) 5_666 ?
Tl Rb2 3.875(3) 5_566 ?
Tl Rb2 3.994(5) . ?
Tl Rb1 4.4256(8) 5_666 ?
Tl Rb1 4.4256(8) 5_556 ?
Tl Rb1 4.4256(8) 5_566 ?
Au1 Au2 2.7903(10) 2_556 ?
Au1 Au2 2.7903(10) 1_556 ?
Au1 Au1 2.825(2) 2 ?
Au1 Rb1 3.474(2) 5_556 ?
Au1 Rb1 3.474(2) 5_656 ?
Au1 Rb2 3.5211(13) 5_666 ?
Au1 Rb2 3.5211(13) 5_566 ?
Au1 Rb2 3.708(4) 1_556 ?
Au1 Rb1 3.974(4) . ?
Au2 Au1 2.7903(10) 6_556 ?
Au2 Au1 2.7903(10) 2_554 ?
Au2 Au1 2.7903(10) 5_556 ?
Au2 Au1 2.7903(10) 1_554 ?
Au2 Au2 2.8298(5) 2 ?
Au2 Au2 2.8298(5) 2_455 ?
Au2 Rb1 3.667(4) 5 ?
Au2 Rb1 3.667(4) . ?
Au2 Rb2 3.8480(15) 5 ?
Au2 Rb2 3.8480(15) . ?
Au2 Rb2 3.8480(15) 5_565 ?
Au2 Rb2 3.8480(15) 1_545 ?
Rb1 Au1 3.474(2) 5_556 ?
Rb1 Au1 3.474(2) 6_656 ?
Rb1 Au1 3.474(2) 6_556 ?
Rb1 Au1 3.474(2) 5_656 ?
Rb1 Rb1 3.633(6) 5_656 ?
Rb1 Rb1 3.633(6) 5_556 ?
Rb1 Au2 3.667(4) 2 ?
Rb1 Tl 3.827(2) 1_545 ?
Rb1 Au1 3.974(4) 2 ?
Rb2 Au1 3.5211(13) 5_666 ?
Rb2 Au1 3.5211(13) 6_556 ?
Rb2 Au1 3.5211(13) 6_656 ?
Rb2 Au1 3.5211(13) 5_566 ?
Rb2 Au1 3.708(4) 1_554 ?
Rb2 Au1 3.708(4) 2_564 ?
Rb2 Rb2 3.712(6) 5_565 ?
Rb2 Rb2 3.712(6) 5_665 ?
Rb2 Au2 3.8480(15) 2_565 ?
Rb2 Au2 3.8480(15) 2 ?
Rb2 Au2 3.8480(15) 1_565 ?
